data_1532906
loop_
_publ_author_name
'Mittal, R.'
'Loong, C.-K.'
'Kolesnikov, A.I.'
'Chaplot, S.L.'
'Kulshreshtha, S.K.'
'Jayakumar, O.D.'

_publ_section_title
;
 Inelastic neutron scattering, lattice dynamics and synchrotron X-ray
 diffraction study of Fe P O4
;
_journal_name_full 'Physical Review, Serie 3. B - Condensed Matter (18,1978-)'
_journal_page_first 174304-1
_journal_page_last 174304-7
_journal_volume 66
_journal_year 2002
_chemical_formula_sum 'Fe O4 P'
_chemical_name_systematic 'Fe (P O4)'
_space_group_IT_number 152
_symmetry_space_group_name_Hall 'P 31 2"'
_symmetry_space_group_name_H-M 'P 31 2 1'
_cell_angle_alpha 90
_cell_angle_beta 90
_cell_angle_gamma 120
_cell_formula_units_Z 3
_cell_length_a 5.039
_cell_length_b 5.039
_cell_length_c 11.412
_cell_volume 250.946
_citation_journal_id_ASTM PRBMDO
_cod_data_source_file Mittal_PRBMDO_2002_615.cif
_cod_data_source_block Fe1O4P1
_cod_original_cell_volume 250.9465
_cod_original_formula_sum 'Fe1 O4 P1'
_cod_database_code 1532906

loop_
_symmetry_equiv_pos_as_xyz
x,y,z
-y,x-y,z+1/3
-x+y,-x,z+2/3
y,x,-z
-x,-x+y,-z+1/3
x-y,-y,-z+2/3

loop_
_atom_site_label
_atom_site_type_symbol
_atom_site_fract_x
_atom_site_fract_y
_atom_site_fract_z
_atom_site_occupancy
_atom_site_U_iso_or_equiv
P1 P+5 0.441 0 0.8333 1 0.0
O2 O-2 0.405 0.261 0.878 1 0.0
Fe1 Fe+3 0.449 0 0.3333 1 0.0
O1 O-2 0.438 0.332 0.4 1 0.0
